data_7039041
loop_
_publ_author_name
'Luaces, Susana'
'Passarelli, Vincenzo'
'Artigas, Mar\'ia Jos\'e'
'Lahoz, Fernando J.'
'Oro, Luis A.'
'Mac\'ias, Ram\'on'

_publ_section_title
;
 Postsynthetic modifications of [2,2,2-(H)(PPh3)2-closo-2,1-RhSB8H8] with
 Lewis bases: cluster modular tuning.
;
_journal_issue 20
_journal_name_full 'Dalton transactions (Cambridge, England : 2003)'
_journal_page_first 8622
_journal_page_last 8636
_journal_paper_doi 10.1039/c6dt00856a
_journal_volume 45
_journal_year 2016
_chemical_formula_moiety 'C42 H46 B8 N P2 Rh S, C H Cl3'
_chemical_formula_sum 'C43 H47 B8 Cl3 N P2 Rh S'
_chemical_formula_weight 967.56
_chemical_name_systematic
;
 ?
;
_space_group_IT_number 14
_symmetry_cell_setting monoclinic
_symmetry_space_group_name_Hall '-P 2ybc'
_symmetry_space_group_name_H-M 'P 1 21/c 1'
_atom_sites_solution_hydrogens geom
_atom_sites_solution_primary direct
_atom_sites_solution_secondary difmap
_audit_creation_method SHELXL-97
_audit_update_record
;
2016-02-29 deposited with the CCDC.
2016-04-18 downloaded from the CCDC.
;
_cell_angle_alpha 90.00
_cell_angle_beta 93.3030(10)
_cell_angle_gamma 90.00
_cell_formula_units_Z 4
_cell_length_a 16.0929(11)
_cell_length_b 10.6606(8)
_cell_length_c 26.1385(18)
_cell_measurement_reflns_used 9974
_cell_measurement_temperature 100(2)
_cell_measurement_theta_max 28.45
_cell_measurement_theta_min 2.29
_cell_volume 4476.9(5)
_computing_cell_refinement 'APEX2 v. 2008.4 (Bruker AXS, 2008)'
_computing_data_collection 'APEX2 v. 2008.4 (Bruker AXS, 2008)'
_computing_data_reduction 'APEX2 v. 2008.4 (Bruker AXS, 2008)'
_computing_molecular_graphics ORTEP
_computing_structure_refinement 'SHELXL-97 (Sheldrick, 1997)'
_computing_structure_solution 'SHELXS-97 (Sheldrick, 1990)'
_diffrn_ambient_temperature 100(2)
_diffrn_detector_area_resol_mean 8.26
_diffrn_measured_fraction_theta_full 1.000
_diffrn_measured_fraction_theta_max 0.947
_diffrn_measurement_device_type 'Bruker APEX DUO system'
_diffrn_measurement_method '\w rotations with narrow frames'
_diffrn_radiation_monochromator graphite
_diffrn_radiation_source 'fine-focus sealed tube'
_diffrn_radiation_type MoK\a
_diffrn_radiation_wavelength 0.71073
_diffrn_reflns_av_R_equivalents 0.0751
_diffrn_reflns_av_sigmaI/netI 0.0604
_diffrn_reflns_limit_h_max 20
_diffrn_reflns_limit_h_min -21
_diffrn_reflns_limit_k_max 14
_diffrn_reflns_limit_k_min -14
_diffrn_reflns_limit_l_max 35
_diffrn_reflns_limit_l_min -35
_diffrn_reflns_number 73083
_diffrn_reflns_theta_full 27.50
_diffrn_reflns_theta_max 29.51
_diffrn_reflns_theta_min 1.56
_diffrn_standards_decay_% no-decay
_exptl_absorpt_coefficient_mu 0.712
_exptl_absorpt_correction_T_max 0.9422
_exptl_absorpt_correction_T_min 0.8234
_exptl_absorpt_correction_type multi-scan
_exptl_absorpt_process_details
;
 Multi-scan correction included in APEX2 package (Bruker AXS, 2008)
;
_exptl_crystal_colour Red
_exptl_crystal_density_diffrn 1.436
_exptl_crystal_density_method 'not measured'
_exptl_crystal_description Cube
_exptl_crystal_F_000 1976
_exptl_crystal_size_max 0.171
_exptl_crystal_size_mid 0.140
_exptl_crystal_size_min 0.102
_refine_diff_density_max 1.437
_refine_diff_density_min -0.762
_refine_diff_density_rms 0.103
_refine_ls_extinction_method none
_refine_ls_goodness_of_fit_ref 1.037
_refine_ls_hydrogen_treatment mixed
_refine_ls_matrix_type full
_refine_ls_number_parameters 671
_refine_ls_number_reflns 11821
_refine_ls_number_restraints 0
_refine_ls_restrained_S_all 1.037
_refine_ls_R_factor_all 0.0951
_refine_ls_R_factor_gt 0.0466
_refine_ls_shift/su_max 0.001
_refine_ls_shift/su_mean 0.000
_refine_ls_structure_factor_coef Fsqd
_refine_ls_weighting_details 'calc w=1/[\s^2^(Fo^2^)+(0.0536P)^2^+5.2914P] where P=(Fo^2^+2Fc^2^)/3'
_refine_ls_weighting_scheme calc
_refine_ls_wR_factor_gt 0.1014
_refine_ls_wR_factor_ref 0.1231
_reflns_number_gt 7785
_reflns_number_total 11821
_reflns_threshold_expression >2sigma(I)
_cod_data_source_file c6dt00856a2.cif
_cod_data_source_block fjl117d
_cod_depositor_comments
;
The following automatic conversions were performed:

'_symmetry_cell_setting' value 'Monoclinic' changed to 'monoclinic'
according to
/usr/data/users/saulius/crontab/automatic-downloads/rss-feeds/RSC/lib/dictionaries/cif_core.dic
dictionary named 'cif_core.dic' version 2.4.2 from 2011-04-26.

Automatic conversion script
Id: cif_fix_values 4268 2015-11-12 08:31:59Z antanas 

 Adding full bibliography for 7039041--7039044.cif.
;
_cod_original_sg_symbol_Hall '-P 2ybc '
_cod_original_sg_symbol_H-M 'P 21/c'
_cod_database_code 7039041

loop_
_symmetry_equiv_pos_as_xyz
'x, y, z'
'-x, y+1/2, -z+1/2'
'-x, -y, -z'
'x, -y-1/2, z-1/2'

loop_
_atom_site_label
_atom_site_type_symbol
_atom_site_fract_x
_atom_site_fract_y
_atom_site_fract_z
_atom_site_U_iso_or_equiv
_atom_site_adp_type
_atom_site_occupancy
_atom_site_symmetry_multiplicity
_atom_site_calc_flag
_atom_site_refinement_flags
Rh6 Rh 0.271426(15) 0.14586(2) 0.145617(9) 0.02181(8) Uani 1 1 d .
P1 P 0.19962(5) 0.17770(8) 0.21558(3) 0.02236(18) Uani 1 1 d .
P2 P 0.16606(5) 0.06659(8) 0.09224(3) 0.02098(17) Uani 1 1 d .
S5 S 0.35019(5) 0.19380(9) 0.07610(3) 0.02762(19) Uani 1 1 d .
B1 B 0.4644(2) 0.2468(4) 0.10120(17) 0.0319(9) Uani 1 1 d .
B2 B 0.3784(2) 0.2818(4) 0.14473(15) 0.0291(8) Uani 1 1 d .
B3 B 0.4777(2) 0.2311(4) 0.16830(16) 0.0314(9) Uani 1 1 d .
B4 B 0.5122(2) 0.1118(4) 0.12651(16) 0.0305(9) Uani 1 1 d .
B7 B 0.3866(2) 0.1797(4) 0.19780(14) 0.0215(7) Uani 1 1 d .
B8 B 0.4704(2) 0.0676(4) 0.18444(15) 0.0296(9) Uani 1 1 d .
B9 B 0.4529(3) -0.0249(4) 0.12285(15) 0.0292(8) Uani 1 1 d .
B10 B 0.4476(2) 0.0920(4) 0.07253(15) 0.0296(9) Uani 1 1 d .
C1 C 0.2296(2) 0.3326(3) 0.24045(13) 0.0277(7) Uani 1 1 d .
C2 C 0.2260(2) 0.4339(4) 0.20681(16) 0.0332(8) Uani 1 1 d .
H2 H 0.212(3) 0.424(4) 0.1748(16) 0.040 Uiso 1 1 d .
C3 C 0.2600(3) 0.5488(4) 0.2222(2) 0.0437(10) Uani 1 1 d .
H3 H 0.258(3) 0.615(4) 0.1986(18) 0.052 Uiso 1 1 d .
C4 C 0.2985(3) 0.5621(4) 0.2695(2) 0.0460(12) Uani 1 1 d .
H4 H 0.321(3) 0.629(5) 0.2763(18) 0.055 Uiso 1 1 d .
C5 C 0.3025(3) 0.4629(4) 0.30290(19) 0.0460(11) Uani 1 1 d .
H5 H 0.327(3) 0.472(4) 0.3364(18) 0.055 Uiso 1 1 d .
C6 C 0.2681(2) 0.3496(4) 0.28921(15) 0.0356(8) Uani 1 1 d .
H6 H 0.274(3) 0.285(4) 0.3146(16) 0.043 Uiso 1 1 d .
C7 C 0.2152(2) 0.0773(3) 0.27285(12) 0.0257(7) Uani 1 1 d .
C8 C 0.2717(2) -0.0206(3) 0.27421(14) 0.0292(8) Uani 1 1 d .
H8 H 0.300(2) -0.032(4) 0.2495(16) 0.035 Uiso 1 1 d .
C9 C 0.2842(3) -0.0939(4) 0.31808(15) 0.0353(9) Uani 1 1 d .
H9 H 0.319(3) -0.156(4) 0.3195(16) 0.042 Uiso 1 1 d .
C10 C 0.2399(2) -0.0705(4) 0.36050(15) 0.0389(9) Uani 1 1 d .
H10 H 0.251(3) -0.128(4) 0.3893(17) 0.047 Uiso 1 1 d .
C11 C 0.1835(2) 0.0291(5) 0.35961(14) 0.0394(10) Uani 1 1 d .
H11 H 0.155(3) 0.044(4) 0.3837(17) 0.047 Uiso 1 1 d .
C12 C 0.1699(2) 0.1004(4) 0.31621(14) 0.0323(8) Uani 1 1 d .
H12 H 0.131(3) 0.165(4) 0.3177(15) 0.039 Uiso 1 1 d .
C13 C 0.08483(19) 0.1825(3) 0.21026(12) 0.0237(7) Uani 1 1 d .
C14 C 0.0397(2) 0.0723(4) 0.21547(13) 0.0276(7) Uani 1 1 d .
H14 H 0.066(2) 0.003(4) 0.2264(15) 0.033 Uiso 1 1 d .
C15 C -0.0470(2) 0.0716(4) 0.20794(14) 0.0321(8) Uani 1 1 d .
H15 H -0.078(2) 0.002(4) 0.2121(15) 0.039 Uiso 1 1 d .
C16 C -0.0891(2) 0.1812(4) 0.19593(14) 0.0332(8) Uani 1 1 d .
H16 H -0.147(3) 0.184(4) 0.1936(15) 0.040 Uiso 1 1 d .
C17 C -0.0446(2) 0.2917(4) 0.19214(14) 0.0323(8) Uani 1 1 d .
H17 H -0.071(3) 0.364(4) 0.1852(15) 0.039 Uiso 1 1 d .
C18 C 0.0417(2) 0.2927(4) 0.19903(13) 0.0279(7) Uani 1 1 d .
H18 H 0.071(2) 0.367(4) 0.1961(14) 0.033 Uiso 1 1 d .
C30 C 0.1163(2) -0.0832(3) 0.10716(12) 0.0224(6) Uani 1 1 d .
C31 C 0.1374(2) -0.1424(4) 0.15360(13) 0.0294(7) Uani 1 1 d .
H31 H 0.171(2) -0.105(4) 0.1753(15) 0.035 Uiso 1 1 d .
C32 C 0.0996(3) -0.2545(4) 0.16606(15) 0.0346(9) Uani 1 1 d .
H32 H 0.111(3) -0.284(4) 0.1955(17) 0.042 Uiso 1 1 d .
C33 C 0.0423(3) -0.3103(4) 0.13190(16) 0.0346(9) Uani 1 1 d .
H33 H 0.024(3) -0.378(4) 0.1377(16) 0.041 Uiso 1 1 d .
C34 C 0.0238(2) -0.2545(3) 0.08492(15) 0.0328(8) Uani 1 1 d .
H34 H -0.013(3) -0.288(4) 0.0620(16) 0.039 Uiso 1 1 d .
C35 C 0.0600(2) -0.1421(3) 0.07243(13) 0.0262(7) Uani 1 1 d .
H35 H 0.048(2) -0.110(4) 0.0405(15) 0.031 Uiso 1 1 d .
C36 C 0.0821(2) 0.1799(3) 0.07939(12) 0.0234(7) Uani 1 1 d .
C37 C -0.0023(2) 0.1529(3) 0.07430(13) 0.0260(7) Uani 1 1 d .
H37 H -0.021(2) 0.076(4) 0.0797(14) 0.031 Uiso 1 1 d .
C38 C -0.0597(2) 0.2453(4) 0.06112(14) 0.0326(8) Uani 1 1 d .
H38 H -0.115(3) 0.229(4) 0.0590(15) 0.039 Uiso 1 1 d .
C39 C -0.0330(2) 0.3672(4) 0.05235(14) 0.0342(8) Uani 1 1 d .
H39 H -0.070(3) 0.427(4) 0.0424(15) 0.041 Uiso 1 1 d .
C40 C 0.0499(3) 0.3966(3) 0.05764(14) 0.0324(8) Uani 1 1 d .
H40 H 0.066(2) 0.476(4) 0.0523(15) 0.039 Uiso 1 1 d .
C41 C 0.1074(2) 0.3034(3) 0.07166(14) 0.0292(7) Uani 1 1 d .
H41 H 0.160(3) 0.316(4) 0.0743(15) 0.035 Uiso 1 1 d .
C42 C 0.1961(2) 0.0301(3) 0.02681(12) 0.0247(7) Uani 1 1 d .
C43 C 0.1617(2) 0.0870(4) -0.01692(13) 0.0311(8) Uani 1 1 d .
H43 H 0.123(3) 0.141(4) -0.0155(16) 0.037 Uiso 1 1 d .
C44 C 0.1864(3) 0.0523(5) -0.06503(15) 0.0412(10) Uani 1 1 d .
H44 H 0.170(3) 0.090(4) -0.0914(18) 0.049 Uiso 1 1 d .
C45 C 0.2460(3) -0.0402(5) -0.06907(16) 0.0454(11) Uani 1 1 d .
H45 H 0.260(3) -0.070(4) -0.0995(18) 0.054 Uiso 1 1 d .
C46 C 0.2822(3) -0.0940(4) -0.02607(16) 0.0423(10) Uani 1 1 d .
H46 H 0.319(3) -0.150(4) -0.0296(18) 0.051 Uiso 1 1 d .
C47 C 0.2576(2) -0.0601(4) 0.02209(15) 0.0335(8) Uani 1 1 d .
H47 H 0.282(3) -0.101(4) 0.0492(16) 0.040 Uiso 1 1 d .
C50 C 0.5623(2) -0.1497(4) 0.07875(14) 0.0350(8) Uani 1 1 d .
H50 H 0.567(2) -0.073(4) 0.0569(16) 0.042 Uiso 1 1 d .
C51 C 0.6086(3) -0.2541(4) 0.06954(17) 0.0458(11) Uani 1 1 d .
H51 H 0.649(3) -0.249(4) 0.0434(18) 0.055 Uiso 1 1 d .
C52 C 0.5990(3) -0.3581(5) 0.09933(18) 0.0513(11) Uani 1 1 d .
H52 H 0.628(3) -0.439(5) 0.0939(18) 0.062 Uiso 1 1 d .
C53 C 0.5449(3) -0.3561(5) 0.13757(17) 0.0478(10) Uani 1 1 d .
H53 H 0.512(3) -0.433(5) 0.1527(18) 0.057 Uiso 1 1 d .
C54 C 0.4977(2) -0.2487(4) 0.14595(15) 0.0361(9) Uani 1 1 d .
C55 C 0.4379(3) -0.2475(5) 0.18658(17) 0.0514(11) Uani 1 1 d .
H55A H 0.4541 -0.1829 0.2119 0.062 Uiso 1 1 calc R
H55B H 0.4377 -0.3297 0.2034 0.062 Uiso 1 1 calc R
H55C H 0.3821 -0.2291 0.1715 0.062 Uiso 1 1 calc R
N1 N 0.50726(18) -0.1461(3) 0.11628(11) 0.0311(6) Uani 1 1 d .
C100 C 0.3161(3) 0.5319(4) 0.04337(16) 0.0507(11) Uani 1 1 d .
H100 H 0.3383 0.4595 0.0643 0.061 Uiso 1 1 calc R
Cl1 Cl 0.40023(9) 0.61304(16) 0.02034(7) 0.0832(5) Uani 1 1 d .
Cl2 Cl 0.25603(11) 0.62563(13) 0.08258(6) 0.0803(5) Uani 1 1 d .
Cl3 Cl 0.25165(7) 0.47233(13) -0.00741(4) 0.0558(3) Uani 1 1 d .
H4B H 0.576(2) 0.103(4) 0.1231(15) 0.038(11) Uiso 1 1 d .
H1B H 0.495(2) 0.326(4) 0.0814(15) 0.038(11) Uiso 1 1 d .
H3B H 0.518(2) 0.296(4) 0.1877(14) 0.032(10) Uiso 1 1 d .
H2B H 0.357(2) 0.385(3) 0.1440(13) 0.024(9) Uiso 1 1 d .
H10B H 0.467(2) 0.081(4) 0.0360(16) 0.043(11) Uiso 1 1 d .
H8B H 0.507(2) 0.025(3) 0.2176(14) 0.030(10) Uiso 1 1 d .
H7B H 0.382(2) 0.202(3) 0.2342(14) 0.024(9) Uiso 1 1 d .
H9B H 0.391(2) -0.055(4) 0.1218(14) 0.034(10) Uiso 1 1 d .
H78 H 0.392(2) 0.064(4) 0.1907(14) 0.036(10) Uiso 1 1 d .

loop_
_atom_site_aniso_label
_atom_site_aniso_U_11
_atom_site_aniso_U_22
_atom_site_aniso_U_33
_atom_site_aniso_U_23
_atom_site_aniso_U_13
_atom_site_aniso_U_12
Rh6 0.01745(12) 0.03065(14) 0.01749(12) -0.00137(11) 0.00236(8) 0.00044(11)
P1 0.0194(4) 0.0288(5) 0.0189(4) -0.0027(3) 0.0023(3) -0.0009(3)
P2 0.0204(4) 0.0254(4) 0.0172(4) -0.0008(3) 0.0015(3) 0.0013(3)
S5 0.0243(4) 0.0352(5) 0.0236(4) 0.0041(4) 0.0042(3) 0.0036(3)
B1 0.0240(19) 0.039(2) 0.034(2) 0.0043(18) 0.0098(17) 0.0002(17)
B2 0.0246(19) 0.036(2) 0.027(2) -0.0025(17) 0.0065(15) -0.0013(16)
B3 0.0186(18) 0.044(2) 0.031(2) -0.0020(19) 0.0023(16) 0.0009(17)
B4 0.0204(18) 0.044(2) 0.028(2) 0.0042(17) 0.0067(15) 0.0071(16)
B7 0.0145(16) 0.035(2) 0.0153(17) -0.0053(14) -0.0001(13) -0.0005(14)
B8 0.0241(19) 0.042(2) 0.0231(19) -0.0001(17) 0.0015(15) 0.0066(17)
B9 0.0257(19) 0.039(2) 0.0229(19) 0.0019(17) 0.0034(15) 0.0076(17)
B10 0.026(2) 0.041(2) 0.0220(19) 0.0019(17) 0.0073(16) 0.0091(17)
C1 0.0204(15) 0.0313(19) 0.0318(19) -0.0101(15) 0.0054(13) -0.0023(13)
C2 0.0293(18) 0.034(2) 0.038(2) -0.0075(17) 0.0097(16) -0.0017(15)
C3 0.035(2) 0.031(2) 0.067(3) -0.003(2) 0.020(2) 0.0006(17)
C4 0.029(2) 0.039(2) 0.071(3) -0.029(2) 0.007(2) -0.0077(17)
C5 0.035(2) 0.053(3) 0.050(3) -0.024(2) 0.0022(19) -0.0032(19)
C6 0.0236(17) 0.048(2) 0.035(2) -0.0164(18) 0.0019(15) -0.0002(17)
C7 0.0199(15) 0.0359(19) 0.0210(16) -0.0018(14) -0.0007(12) -0.0060(13)
C8 0.0288(18) 0.0322(19) 0.0267(19) -0.0030(15) 0.0023(14) -0.0031(15)
C9 0.037(2) 0.0283(19) 0.039(2) -0.0010(17) -0.0076(17) -0.0010(16)
C10 0.037(2) 0.046(2) 0.032(2) 0.0088(18) -0.0089(17) -0.0139(18)
C11 0.030(2) 0.068(3) 0.0203(18) 0.0041(18) 0.0047(15) -0.0065(19)
C12 0.0254(17) 0.046(2) 0.0264(18) 0.0006(16) 0.0049(14) -0.0004(16)
C13 0.0191(15) 0.0336(18) 0.0185(15) -0.0031(13) 0.0024(12) 0.0010(13)
C14 0.0255(17) 0.0334(19) 0.0242(17) 0.0006(15) 0.0027(13) 0.0008(14)
C15 0.0260(18) 0.043(2) 0.0276(19) -0.0004(16) 0.0066(14) -0.0088(16)
C16 0.0206(17) 0.053(2) 0.0268(18) -0.0034(16) 0.0042(14) -0.0003(15)
C17 0.0279(18) 0.040(2) 0.0292(19) -0.0029(16) 0.0007(15) 0.0104(16)
C18 0.0243(17) 0.0312(19) 0.0282(18) -0.0037(15) 0.0031(14) -0.0012(14)
C30 0.0245(16) 0.0246(17) 0.0185(15) -0.0006(13) 0.0044(12) 0.0033(13)
C31 0.0326(18) 0.0319(18) 0.0236(17) -0.0029(15) -0.0001(14) 0.0042(15)
C32 0.048(2) 0.035(2) 0.0221(18) 0.0064(15) 0.0083(16) 0.0044(17)
C33 0.041(2) 0.0251(18) 0.038(2) -0.0005(16) 0.0130(17) 0.0009(16)
C34 0.034(2) 0.0272(19) 0.037(2) -0.0059(16) 0.0026(16) -0.0005(15)
C35 0.0275(16) 0.0293(17) 0.0215(16) -0.0002(15) -0.0002(13) 0.0020(14)
C36 0.0250(16) 0.0285(17) 0.0165(15) -0.0007(12) 0.0006(12) 0.0034(13)
C37 0.0271(16) 0.0285(17) 0.0224(16) -0.0031(15) 0.0018(13) 0.0028(14)
C38 0.0269(18) 0.044(2) 0.0266(19) -0.0039(16) 0.0019(15) 0.0093(16)
C39 0.042(2) 0.035(2) 0.0251(18) 0.0016(16) 0.0040(15) 0.0186(17)
C40 0.050(2) 0.0221(17) 0.0252(18) 0.0034(14) 0.0058(16) 0.0049(16)
C41 0.0289(18) 0.0310(18) 0.0276(18) -0.0015(15) 0.0001(15) 0.0021(15)
C42 0.0236(16) 0.0318(18) 0.0189(16) -0.0024(13) 0.0035(12) -0.0020(13)
C43 0.0309(19) 0.041(2) 0.0218(17) 0.0030(15) 0.0010(14) -0.0021(16)
C44 0.040(2) 0.063(3) 0.0203(19) 0.0063(18) 0.0033(16) -0.010(2)
C45 0.042(2) 0.068(3) 0.028(2) -0.014(2) 0.0161(18) -0.009(2)
C46 0.038(2) 0.052(3) 0.038(2) -0.013(2) 0.0121(18) 0.0022(19)
C47 0.034(2) 0.039(2) 0.0275(19) -0.0035(16) 0.0045(15) 0.0040(16)
C50 0.0325(19) 0.045(2) 0.0283(18) 0.0029(17) 0.0079(15) 0.0130(17)
C51 0.046(2) 0.056(3) 0.037(2) 0.001(2) 0.0124(19) 0.020(2)
C52 0.054(3) 0.053(3) 0.048(3) 0.002(2) 0.006(2) 0.025(2)
C53 0.049(3) 0.047(3) 0.047(3) 0.009(2) 0.002(2) 0.015(2)
C54 0.036(2) 0.041(2) 0.031(2) 0.0077(17) 0.0014(16) 0.0084(17)
C55 0.054(3) 0.054(3) 0.047(3) 0.015(2) 0.012(2) 0.006(2)
N1 0.0288(15) 0.0398(17) 0.0247(15) 0.0020(14) 0.0020(12) 0.0092(13)
C100 0.069(3) 0.047(3) 0.036(2) 0.009(2) 0.000(2) 0.018(2)
Cl1 0.0474(7) 0.0868(11) 0.1153(13) 0.0156(9) 0.0027(8) -0.0015(7)
Cl2 0.1275(14) 0.0554(8) 0.0618(8) -0.0025(6) 0.0382(9) 0.0198(8)
Cl3 0.0469(6) 0.0791(9) 0.0422(6) 0.0008(6) 0.0084(5) 0.0088(6)

loop_
_atom_type_symbol
_atom_type_description
_atom_type_scat_dispersion_real
_atom_type_scat_dispersion_imag
_atom_type_scat_source
C C 0.0033 0.0016 'International Tables Vol C Tables 4.2.6.8 and 6.1.1.4'
H H 0.0000 0.0000 'International Tables Vol C Tables 4.2.6.8 and 6.1.1.4'
N N 0.0061 0.0033 'International Tables Vol C Tables 4.2.6.8 and 6.1.1.4'
B B 0.0013 0.0007 'International Tables Vol C Tables 4.2.6.8 and 6.1.1.4'
P P 0.1023 0.0942 'International Tables Vol C Tables 4.2.6.8 and 6.1.1.4'
S S 0.1246 0.1234 'International Tables Vol C Tables 4.2.6.8 and 6.1.1.4'
Rh Rh -1.1178 0.9187 'International Tables Vol C Tables 4.2.6.8 and 6.1.1.4'
Cl Cl 0.1484 0.1585 'International Tables Vol C Tables 4.2.6.8 and 6.1.1.4'

loop_
_geom_angle_atom_site_label_1
_geom_angle_atom_site_label_2
_geom_angle_atom_site_label_3
_geom_angle
P1 Rh6 B2 109.93(10)
P1 Rh6 B7 85.83(9)
B2 Rh6 B7 45.90(14)
P1 Rh6 P2 98.86(3)
B2 Rh6 P2 140.32(11)
B7 Rh6 P2 167.16(10)
P1 Rh6 S5 158.50(3)
B2 Rh6 S5 53.16(10)
B7 Rh6 S5 88.36(9)
P2 Rh6 S5 91.30(3)
C1 P1 C13 104.11(15)
C1 P1 C7 102.38(16)
C13 P1 C7 99.54(15)
C1 P1 Rh6 106.78(11)
C13 P1 Rh6 120.20(11)
C7 P1 Rh6 121.40(11)
C36 P2 C30 106.64(15)
C36 P2 C42 101.50(15)
C30 P2 C42 98.85(15)
C36 P2 Rh6 112.39(11)
C30 P2 Rh6 120.44(11)
C42 P2 Rh6 114.67(11)
B10 S5 B1 55.61(18)
B10 S5 B2 99.28(18)
B1 S5 B2 55.28(16)
B10 S5 Rh6 113.43(13)
B1 S5 Rh6 109.71(13)
B2 S5 Rh6 61.42(11)
B4 B1 B3 61.2(2)
B4 B1 B10 57.4(2)
B3 B1 B10 109.2(3)
B4 B1 B2 105.0(3)
B3 B1 B2 57.9(2)
B10 B1 B2 109.4(3)
B4 B1 S5 105.6(3)
B3 B1 S5 110.9(2)
B10 B1 S5 59.88(18)
B2 B1 S5 63.84(18)
B4 B1 H1B 127(2)
B3 B1 H1B 120(2)
B10 B1 H1B 123(2)
B2 B1 H1B 119(2)
S5 B1 H1B 119(2)
B7 B2 B3 60.7(2)
B7 B2 B1 109.2(3)
B3 B2 B1 57.8(2)
B7 B2 S5 114.1(3)
B3 B2 S5 108.4(2)
B1 B2 S5 60.88(18)
B7 B2 Rh6 67.51(17)
B3 B2 Rh6 118.5(3)
B1 B2 Rh6 117.9(2)
S5 B2 Rh6 65.42(12)
B7 B2 H2B 127.8(17)
B3 B2 H2B 123.8(17)
B1 B2 H2B 113.9(17)
S5 B2 H2B 111.9(17)
Rh6 B2 H2B 113.2(17)
B1 B3 B2 64.4(2)
B1 B3 B7 113.8(3)
B2 B3 B7 59.6(2)
B1 B3 B4 58.9(2)
B2 B3 B4 108.2(3)
B7 B3 B4 109.8(3)
B1 B3 B8 108.6(3)
B2 B3 B8 108.0(3)
B7 B3 B8 62.2(2)
B4 B3 B8 58.7(2)
B1 B3 H3B 117(2)
B2 B3 H3B 119(2)
B7 B3 H3B 119(2)
B4 B3 H3B 124(2)
B8 B3 H3B 125(2)
B10 B4 B9 63.2(3)
B10 B4 B1 63.7(3)
B9 B4 B1 116.2(3)
B10 B4 B8 115.6(3)
B9 B4 B8 65.6(2)
B1 B4 B8 111.5(3)
B10 B4 B3 113.3(3)
B9 B4 B3 116.2(3)
B1 B4 B3 59.9(2)
B8 B4 B3 61.0(2)
B10 B4 H4B 118(2)
B9 B4 H4B 117(2)
B1 B4 H4B 117(2)
B8 B4 H4B 119(2)
B3 B4 H4B 118(2)
B2 B7 B3 59.7(2)
B2 B7 B8 105.8(3)
B3 B7 B8 59.3(2)
B2 B7 Rh6 66.59(17)
B3 B7 Rh6 117.0(2)
B8 B7 Rh6 111.3(2)
B2 B7 H7B 127(2)
B3 B7 H7B 117(2)
B8 B7 H7B 116(2)
Rh6 B7 H7B 120.5(19)
B2 B7 H78 119.7(17)
B3 B7 H78 100.3(17)
Rh6 B7 H78 79.1(17)
H7B B7 H78 113(3)
B4 B8 B3 60.3(2)
B4 B8 B7 108.0(3)
B3 B8 B7 58.4(2)
B4 B8 B9 56.8(2)
B3 B8 B9 108.3(3)
B7 B8 B9 115.0(3)
B4 B8 H8B 124.7(18)
B3 B8 H8B 122.6(19)
B7 B8 H8B 118.2(18)
B9 B8 H8B 119.7(19)
B4 B8 H78 123.1(17)
B3 B8 H78 97.9(17)
B9 B8 H78 89.7(17)
H8B B8 H78 111(2)
N1 B9 B4 112.8(3)
N1 B9 B10 119.3(3)
B4 B9 B10 57.7(2)
N1 B9 B8 117.6(3)
B4 B9 B8 57.6(2)
B10 B9 B8 104.9(3)
N1 B9 H9B 107(2)
B4 B9 H9B 141(2)
B10 B9 H9B 101(2)
B8 B9 H9B 106(2)
B4 B10 B9 59.1(2)
B4 B10 B1 58.9(2)
B9 B10 B1 108.9(3)
B4 B10 S5 110.4(3)
B9 B10 S5 111.1(2)
B1 B10 S5 64.51(19)
B4 B10 H10B 125(2)
B9 B10 H10B 126(2)
B1 B10 H10B 116(2)
S5 B10 H10B 114(2)
C2 C1 C6 118.4(3)
C2 C1 P1 118.4(3)
C6 C1 P1 122.4(3)
C3 C2 C1 120.0(4)
C3 C2 H2 118(3)
C1 C2 H2 121(3)
C4 C3 C2 120.3(4)
C4 C3 H3 121(3)
C2 C3 H3 118(3)
C3 C4 C5 120.1(4)
C3 C4 H4 118(4)
C5 C4 H4 122(4)
C6 C5 C4 120.7(4)
C6 C5 H5 118(3)
C4 C5 H5 121(3)
C5 C6 C1 120.4(4)
C5 C6 H6 115(3)
C1 C6 H6 124(3)
C8 C7 C12 118.8(3)
C8 C7 P1 121.1(3)
C12 C7 P1 120.1(3)
C7 C8 C9 120.6(3)
C7 C8 H8 119(3)
C9 C8 H8 120(3)
C10 C9 C8 120.3(4)
C10 C9 H9 118(3)
C8 C9 H9 122(3)
C9 C10 C11 119.5(4)
C9 C10 H10 115(3)
C11 C10 H10 125(3)
C12 C11 C10 120.5(4)
C12 C11 H11 118(3)
C10 C11 H11 122(3)
C11 C12 C7 120.3(4)
C11 C12 H12 117(3)
C7 C12 H12 123(3)
C18 C13 C14 118.5(3)
C18 C13 P1 121.8(3)
C14 C13 P1 119.7(3)
C13 C14 C15 120.9(3)
C13 C14 H14 119(2)
C15 C14 H14 120(2)
C16 C15 C14 120.1(4)
C16 C15 H15 117(3)
C14 C15 H15 122(3)
C15 C16 C17 119.2(3)
C15 C16 H16 121(3)
C17 C16 H16 119(3)
C16 C17 C18 120.9(4)
C16 C17 H17 120(3)
C18 C17 H17 119(3)
C13 C18 C17 120.4(3)
C13 C18 H18 119(2)
C17 C18 H18 120(2)
C31 C30 C35 118.7(3)
C31 C30 P2 119.4(3)
C35 C30 P2 121.8(3)
C32 C31 C30 120.4(3)
C32 C31 H31 121(3)
C30 C31 H31 118(3)
C33 C32 C31 120.3(4)
C33 C32 H32 122(3)
C31 C32 H32 117(3)
C32 C33 C34 119.4(4)
C32 C33 H33 120(3)
C34 C33 H33 120(3)
C35 C34 C33 120.8(4)
C35 C34 H34 117(3)
C33 C34 H34 122(3)
C34 C35 C30 120.3(3)
C34 C35 H35 118(2)
C30 C35 H35 122(2)
C37 C36 C41 118.3(3)
C37 C36 P2 126.1(3)
C41 C36 P2 115.5(3)
C38 C37 C36 120.9(3)
C38 C37 H37 118(2)
C36 C37 H37 121(2)
C37 C38 C39 119.9(4)
C37 C38 H38 121(3)
C39 C38 H38 119(3)
C40 C39 C38 120.3(3)
C40 C39 H39 120(3)
C38 C39 H39 120(3)
C39 C40 C41 119.5(4)
C39 C40 H40 119(3)
C41 C40 H40 121(3)
C40 C41 C36 121.1(3)
C40 C41 H41 123(3)
C36 C41 H41 116(3)
C43 C42 C47 119.0(3)
C43 C42 P2 124.0(3)
C47 C42 P2 117.0(3)
C42 C43 C44 120.6(4)
C42 C43 H43 121(3)
C44 C43 H43 118(3)
C45 C44 C43 119.6(4)
C45 C44 H44 118(3)
C43 C44 H44 122(3)
C46 C45 C44 120.2(4)
C46 C45 H45 118(3)
C44 C45 H45 122(3)
C45 C46 C47 120.4(4)
C45 C46 H46 118(3)
C47 C46 H46 121(3)
C42 C47 C46 120.2(4)
C42 C47 H47 123(3)
C46 C47 H47 117(3)
N1 C50 C51 122.3(4)
N1 C50 H50 118(2)
C51 C50 H50 120(2)
C50 C51 C52 118.5(4)
C50 C51 H51 118(3)
C52 C51 H51 123(3)
C53 C52 C51 120.2(4)
C53 C52 H52 116(3)
C51 C52 H52 124(3)
C52 C53 C54 120.2(4)
C52 C53 H53 128(3)
C54 C53 H53 107(3)
N1 C54 C53 119.4(4)
N1 C54 C55 120.4(3)
C53 C54 C55 120.2(4)
C54 C55 H55A 109.5
C54 C55 H55B 109.5
H55A C55 H55B 109.5
C54 C55 H55C 109.5
H55A C55 H55C 109.5
H55B C55 H55C 109.5
C54 N1 C50 119.3(3)
C54 N1 B9 121.2(3)
C50 N1 B9 119.4(3)
Cl1 C100 Cl3 110.8(2)
Cl1 C100 Cl2 112.5(3)
Cl3 C100 Cl2 109.0(3)
Cl1 C100 H100 108.1
Cl3 C100 H100 108.1
Cl2 C100 H100 108.1

loop_
_geom_bond_atom_site_label_1
_geom_bond_atom_site_label_2
_geom_bond_distance
Rh6 P1 2.2445(9)
Rh6 B2 2.251(4)
Rh6 B7 2.267(3)
Rh6 P2 2.2942(9)
Rh6 S5 2.3313(9)
P1 C1 1.829(3)
P1 C13 1.845(3)
P1 C7 1.846(4)
P2 C36 1.829(3)
P2 C30 1.838(3)
P2 C42 1.846(3)
S5 B10 1.914(4)
S5 B1 1.997(4)
S5 B2 2.052(4)
B1 B4 1.744(6)
B1 B3 1.763(6)
B1 B10 1.826(6)
B1 B2 1.879(5)
B1 H1B 1.11(4)
B2 B7 1.762(6)
B2 B3 1.764(6)
B2 H2B 1.15(3)
B3 B7 1.781(5)
B3 B4 1.786(6)
B3 B8 1.798(6)
B3 H3B 1.06(4)
B4 B10 1.716(6)
B4 B9 1.741(6)
B4 B8 1.756(6)
B4 H4B 1.04(4)
B7 B8 1.850(5)
B7 H7B 0.99(4)
B7 H78 1.25(4)
B8 B9 1.895(6)
B8 H8B 1.12(4)
B8 H78 1.29(4)
B9 N1 1.575(5)
B9 B10 1.811(6)
B9 H9B 1.05(4)
B10 H10B 1.03(4)
C1 C2 1.392(5)
C1 C6 1.397(5)
C2 C3 1.391(6)
C2 H2 0.86(4)
C3 C4 1.359(7)
C3 H3 0.93(5)
C4 C5 1.370(7)
C4 H4 0.81(5)
C5 C6 1.367(6)
C5 H5 0.94(5)
C6 H6 0.96(4)
C7 C8 1.383(5)
C7 C12 1.404(5)
C8 C9 1.393(5)
C8 H8 0.82(4)
C9 C10 1.375(6)
C9 H9 0.86(4)
C10 C11 1.396(6)
C10 H10 0.98(4)
C11 C12 1.372(5)
C11 H11 0.81(4)
C12 H12 0.93(4)
C13 C18 1.387(5)
C13 C14 1.392(5)
C14 C15 1.398(5)
C14 H14 0.89(4)
C15 C16 1.378(6)
C15 H15 0.90(4)
C16 C17 1.385(6)
C16 H16 0.93(4)
C17 C18 1.390(5)
C17 H17 0.89(4)
C18 H18 0.93(4)
C30 C31 1.393(5)
C30 C35 1.394(5)
C31 C32 1.388(5)
C31 H31 0.86(4)
C32 C33 1.380(6)
C32 H32 0.84(4)
C33 C34 1.382(6)
C33 H33 0.79(4)
C34 C35 1.380(5)
C34 H34 0.89(4)
C35 H35 0.91(4)
C36 C37 1.387(5)
C36 C41 1.396(5)
C37 C38 1.381(5)
C37 H37 0.89(4)
C38 C39 1.392(6)
C38 H38 0.91(4)
C39 C40 1.371(6)
C39 H39 0.91(4)
C40 C41 1.391(5)
C40 H40 0.90(4)
C41 H41 0.86(4)
C42 C43 1.382(5)
C42 C47 1.389(5)
C43 C44 1.391(5)
C43 H43 0.84(4)
C44 C45 1.384(6)
C44 H44 0.83(5)
C45 C46 1.363(6)
C45 H45 0.90(5)
C46 C47 1.390(5)
C46 H46 0.85(5)
C47 H47 0.90(4)
C50 N1 1.360(4)
C50 C51 1.368(5)
C50 H50 1.00(4)
C51 C52 1.368(6)
C51 H51 0.97(5)
C52 C53 1.364(6)
C52 H52 1.00(5)
C53 C54 1.397(6)
C53 H53 1.06(5)
C54 N1 1.355(5)
C54 C55 1.474(5)
C55 H55A 0.9800
C55 H55B 0.9800
C55 H55C 0.9800
C100 Cl1 1.743(5)
C100 Cl3 1.755(5)
C100 Cl2 1.760(5)
C100 H100 1.0000
